data_4315563
loop_
_publ_author_name
'Sunanda Biswas'
'Iris M. Oppel'
'Holger F. Bettinger'

_publ_contact_author
;
        H. F. Bettinger
        Institut f\"ur Organische Chemie 
        Universit\"at T\"ubingen
        Auf der Morgenstelle 18
        72076 T\"ubingen
        Bundesrepublik Deutschland
;
_publ_contact_author_email holger.bettinger@uni-tuebingen.de
_publ_contact_author_fax '049 7071 295244'
_publ_contact_author_phone '049 7071 2972072'
_publ_section_title
;
 Synthesis and Structural Characterization of 9-Azido-9-Borafluorene:
 Monomer and Cyclotrimer of a Borole Azide
;
_journal_name_full 'Inorganic Chemistry'
_journal_page_first 4499
_journal_page_last 4506
_journal_paper_doi 10.1021/ic902436s
_journal_volume 49
_journal_year 2010
_chemical_formula_sum 'C17 H13 B N4'
_chemical_formula_weight 284.12
_chemical_name_systematic
; 
 ? 
;
_space_group_IT_number 2
_symmetry_cell_setting triclinic
_symmetry_space_group_name_Hall '-P 1'
_symmetry_space_group_name_H-M 'P -1'
_atom_sites_solution_hydrogens geom
_atom_sites_solution_primary direct
_atom_sites_solution_secondary difmap
_audit_creation_method SHELXL-97
_cell_angle_alpha 68.734(4)
_cell_angle_beta 89.620(3)
_cell_angle_gamma 81.217(3)
_cell_formula_units_Z 8
_cell_length_a 9.7657(3)
_cell_length_b 17.5892(8)
_cell_length_c 18.4303(9)
_cell_measurement_reflns_used 5487
_cell_measurement_temperature 113(2)
_cell_measurement_theta_max 27.5
_cell_measurement_theta_min 2.63
_cell_volume 2911.5(2)
_computing_cell_refinement 'CrysAlis RED Oxford diffraction'
_computing_data_collection 'CrysAlis CCD Oxford diffraction'
_computing_data_reduction 'CrysAlis RED Oxford diffraction'
_computing_molecular_graphics SHELXL-97
_computing_publication_material SHELXL-97
_computing_structure_refinement 'SHELXL-97 (Sheldrick, 1997)'
_computing_structure_solution 'SHELXS-97 (Sheldrick, 1990)'
_diffrn_ambient_temperature 113(2)
_diffrn_detector_area_resol_mean 8.4171
_diffrn_measured_fraction_theta_full 0.995
_diffrn_measured_fraction_theta_max 0.995
_diffrn_measurement_device_type 'Xcalibur^TM^2, Oxford Diffraction'
_diffrn_measurement_method '560 frames in \w and 20 sec'
_diffrn_radiation_monochromator graphite
_diffrn_radiation_source 'Enhance (Mo) X-ray Source'
_diffrn_radiation_type MoK\a
_diffrn_radiation_wavelength 0.71073
_diffrn_reflns_av_R_equivalents 0.0427
_diffrn_reflns_av_sigmaI/netI 0.1112
_diffrn_reflns_limit_h_max 11
_diffrn_reflns_limit_h_min -8
_diffrn_reflns_limit_k_max 21
_diffrn_reflns_limit_k_min -20
_diffrn_reflns_limit_l_max 22
_diffrn_reflns_limit_l_min -22
_diffrn_reflns_number 24852
_diffrn_reflns_theta_full 25.25
_diffrn_reflns_theta_max 25.25
_diffrn_reflns_theta_min 2.64
_exptl_absorpt_coefficient_mu 0.079
_exptl_absorpt_correction_type none
_exptl_crystal_colour colourless
_exptl_crystal_density_diffrn 1.296
_exptl_crystal_density_method 'not measured'
_exptl_crystal_description prism
_exptl_crystal_F_000 1184
_exptl_crystal_size_max 0.36
_exptl_crystal_size_mid 0.32
_exptl_crystal_size_min 0.21
_refine_diff_density_max 0.256
_refine_diff_density_min -0.184
_refine_diff_density_rms 0.033
_refine_ls_extinction_method none
_refine_ls_goodness_of_fit_ref 0.819
_refine_ls_hydrogen_treatment constr
_refine_ls_matrix_type full
_refine_ls_number_parameters 793
_refine_ls_number_reflns 10505
_refine_ls_number_restraints 0
_refine_ls_restrained_S_all 0.819
_refine_ls_R_factor_all 0.0906
_refine_ls_R_factor_gt 0.0380
_refine_ls_shift/su_max 0.002
_refine_ls_shift/su_mean 0.000
_refine_ls_structure_factor_coef Fsqd
_refine_ls_weighting_details 'calc w=1/[\s^2^(Fo^2^)+(0.0262P)^2^+0.0000P] where P=(Fo^2^+2Fc^2^)/3'
_refine_ls_weighting_scheme calc
_refine_ls_wR_factor_gt 0.0640
_refine_ls_wR_factor_ref 0.0692
_reflns_number_gt 5174
_reflns_number_total 10505
_reflns_threshold_expression >2sigma(I)
_cod_data_source_file ic902436s_si_001_3.cif
_cod_data_source_block compound-3
_cod_database_code 4315563

loop_
_symmetry_equiv_pos_as_xyz
'x, y, z'
'-x, -y, -z'

loop_
_atom_site_label
_atom_site_type_symbol
_atom_site_fract_x
_atom_site_fract_y
_atom_site_fract_z
_atom_site_U_iso_or_equiv
_atom_site_adp_type
_atom_site_occupancy
_atom_site_symmetry_multiplicity
_atom_site_calc_flag
_atom_site_refinement_flags
_atom_site_disorder_assembly
_atom_site_disorder_group
N11 N 0.35047(14) 0.86212(10) 0.56587(9) 0.0354(4) Uani 1 1 d . . .
N12 N 0.31529(15) 0.86412(10) 0.62703(11) 0.0358(4) Uani 1 1 d . . .
N13 N 0.27129(19) 0.86733(14) 0.68316(11) 0.0800(8) Uani 1 1 d . . .
N14 N 0.49482(14) 0.84569(9) 0.46138(8) 0.0254(4) Uani 1 1 d . . .
C11 C 0.64982(17) 0.93417(12) 0.57823(11) 0.0305(5) Uani 1 1 d . . .
H11 H 0.5912 0.9817 0.5438 0.037 Uiso 1 1 calc R . .
C12 C 0.76090(17) 0.94428(13) 0.61899(11) 0.0325(5) Uani 1 1 d . . .
H12 H 0.7786 0.9981 0.6117 0.039 Uiso 1 1 calc R . .
C13 C 0.84523(17) 0.87548(13) 0.67012(11) 0.0333(5) Uani 1 1 d . . .
H13 H 0.9205 0.8823 0.6983 0.040 Uiso 1 1 calc R . .
C14 C 0.82129(17) 0.79660(13) 0.68072(10) 0.0322(5) Uani 1 1 d . . .
H14 H 0.8789 0.7495 0.7165 0.039 Uiso 1 1 calc R . .
C14A C 0.71217(17) 0.78714(12) 0.63848(10) 0.0266(5) Uani 1 1 d . . .
C14B C 0.66842(17) 0.70956(12) 0.64101(10) 0.0295(5) Uani 1 1 d . . .
C15 C 0.73481(19) 0.62859(13) 0.67941(11) 0.0412(6) Uani 1 1 d . . .
H15 H 0.8203 0.6180 0.7084 0.049 Uiso 1 1 calc R . .
C16 C 0.6758(2) 0.56398(13) 0.67511(12) 0.0470(6) Uani 1 1 d . . .
H16 H 0.7216 0.5088 0.7008 0.056 Uiso 1 1 calc R . .
C17 C 0.5502(2) 0.57847(13) 0.63368(12) 0.0430(6) Uani 1 1 d . . .
H17 H 0.5092 0.5334 0.6321 0.052 Uiso 1 1 calc R . .
C18 C 0.48500(19) 0.65901(13) 0.59459(11) 0.0352(5) Uani 1 1 d . . .
H18 H 0.3993 0.6689 0.5661 0.042 Uiso 1 1 calc R . .
C18A C 0.54335(17) 0.72541(12) 0.59658(10) 0.0280(5) Uani 1 1 d . . .
C19A C 0.62294(16) 0.85618(12) 0.58681(10) 0.0256(5) Uani 1 1 d . . .
B19 B 0.5003(2) 0.82402(14) 0.55384(13) 0.0282(5) Uani 1 1 d . . .
C110 C 0.60370(17) 0.86733(12) 0.41797(11) 0.0301(5) Uani 1 1 d . . .
H110 H 0.6840 0.8751 0.4416 0.036 Uiso 1 1 calc R . .
C111 C 0.60146(18) 0.87849(12) 0.34039(11) 0.0360(5) Uani 1 1 d . . .
H111 H 0.6794 0.8940 0.3108 0.043 Uiso 1 1 calc R . .
C112 C 0.48618(18) 0.86715(12) 0.30552(11) 0.0359(5) Uani 1 1 d . . .
H112 H 0.4833 0.8748 0.2518 0.043 Uiso 1 1 calc R . .
C113 C 0.37488(18) 0.84447(13) 0.35022(11) 0.0365(5) Uani 1 1 d . . .
H113 H 0.2942 0.8359 0.3277 0.044 Uiso 1 1 calc R . .
C114 C 0.38175(18) 0.83447(12) 0.42726(11) 0.0322(5) Uani 1 1 d . . .
H114 H 0.3045 0.8192 0.4577 0.039 Uiso 1 1 calc R . .
N21 N 1.13641(18) 0.66817(12) 0.37771(10) 0.0568(6) Uani 1 1 d . . .
N22 N 1.2445(2) 0.62472(12) 0.40599(11) 0.0477(5) Uani 1 1 d . . .
N23 N 1.3496(2) 0.58506(15) 0.42841(13) 0.0866(8) Uani 1 1 d . . .
N24 N 0.88502(15) 0.67014(9) 0.40432(9) 0.0313(4) Uani 1 1 d . . .
C21 C 0.96512(17) 0.85973(13) 0.35494(11) 0.0330(5) Uani 1 1 d . . .
H21 H 0.9537 0.8566 0.3050 0.040 Uiso 1 1 calc R . .
C22 C 0.94315(17) 0.93583(13) 0.36248(11) 0.0351(5) Uani 1 1 d . . .
H22 H 0.9158 0.9845 0.3179 0.042 Uiso 1 1 calc R . .
C23 C 0.96081(17) 0.94150(12) 0.43491(11) 0.0339(5) Uani 1 1 d . . .
H23 H 0.9437 0.9940 0.4399 0.041 Uiso 1 1 calc R . .
C24 C 1.00320(16) 0.87097(12) 0.49989(11) 0.0283(5) Uani 1 1 d . . .
H24 H 1.0173 0.8748 0.5493 0.034 Uiso 1 1 calc R . .
C24A C 1.02465(16) 0.79498(12) 0.49194(10) 0.0244(4) Uani 1 1 d . . .
C24B C 1.06666(16) 0.71211(11) 0.55355(11) 0.0260(5) Uani 1 1 d . . .
C25 C 1.10592(16) 0.69388(12) 0.63097(10) 0.0285(5) Uani 1 1 d . . .
H25 H 1.1094 0.7370 0.6502 0.034 Uiso 1 1 calc R . .
C26 C 1.13989(17) 0.61194(12) 0.67982(12) 0.0356(5) Uani 1 1 d . . .
H26 H 1.1650 0.5987 0.7332 0.043 Uiso 1 1 calc R . .
C27 C 1.13768(19) 0.54959(13) 0.65197(12) 0.0432(6) Uani 1 1 d . . .
H27 H 1.1616 0.4936 0.6862 0.052 Uiso 1 1 calc R . .
C28 C 1.10074(19) 0.56773(13) 0.57404(12) 0.0451(6) Uani 1 1 d . . .
H28 H 1.1002 0.5241 0.5553 0.054 Uiso 1 1 calc R . .
C28A C 1.06442(17) 0.64955(12) 0.52325(11) 0.0324(5) Uani 1 1 d . . .
C29A C 1.00367(16) 0.78790(12) 0.41927(11) 0.0263(5) Uani 1 1 d . . .
B29 B 1.0269(2) 0.69218(15) 0.43091(14) 0.0357(6) Uani 1 1 d . . .
C210 C 0.78563(19) 0.64611(12) 0.45456(12) 0.0366(5) Uani 1 1 d . . .
H210 H 0.8022 0.6377 0.5079 0.044 Uiso 1 1 calc R . .
C211 C 0.6608(2) 0.63332(13) 0.43104(12) 0.0420(6) Uani 1 1 d . . .
H211 H 0.5924 0.6159 0.4677 0.050 Uiso 1 1 calc R . .
C212 C 0.6359(2) 0.64599(13) 0.35370(12) 0.0402(5) Uani 1 1 d . . .
H212 H 0.5503 0.6373 0.3364 0.048 Uiso 1 1 calc R . .
C213 C 0.7363(2) 0.67125(12) 0.30206(12) 0.0395(5) Uani 1 1 d . . .
H213 H 0.7211 0.6806 0.2484 0.047 Uiso 1 1 calc R . .
C214 C 0.8594(2) 0.68287(12) 0.32893(11) 0.0360(5) Uani 1 1 d . . .
H214 H 0.9287 0.7005 0.2930 0.043 Uiso 1 1 calc R . .
N31 N 0.97651(18) 0.31645(12) 0.13435(10) 0.0523(5) Uani 1 1 d . . .
N32 N 1.07993(19) 0.34202(11) 0.11047(10) 0.0407(5) Uani 1 1 d . . .
N33 N 1.1814(2) 0.36550(15) 0.09166(13) 0.0823(8) Uani 1 1 d . . .
N34 N 0.72606(15) 0.32906(10) 0.10136(9) 0.0343(4) Uani 1 1 d . . .
C31 C 0.89153(16) 0.13270(13) 0.14604(11) 0.0341(5) Uani 1 1 d . . .
H31 H 0.8811 0.1335 0.1971 0.041 Uiso 1 1 calc R . .
C32 C 0.90279(17) 0.05821(14) 0.13463(11) 0.0374(5) Uani 1 1 d . . .
H32 H 0.8991 0.0085 0.1777 0.045 Uiso 1 1 calc R . .
C33 C 0.91939(17) 0.05615(14) 0.06039(12) 0.0392(5) Uani 1 1 d . . .
H33 H 0.9243 0.0054 0.0525 0.047 Uiso 1 1 calc R . .
C34 C 0.92876(16) 0.12862(13) -0.00236(11) 0.0351(5) Uani 1 1 d . . .
H34 H 0.9431 0.1273 -0.0529 0.042 Uiso 1 1 calc R . .
C34A C 0.91702(16) 0.20255(13) 0.00937(11) 0.0303(5) Uani 1 1 d . . .
C34B C 0.92354(16) 0.28574(13) -0.04898(11) 0.0323(5) Uani 1 1 d . . .
C35 C 0.94960(17) 0.30786(14) -0.12766(11) 0.0389(6) Uani 1 1 d . . .
H35 H 0.9654 0.2670 -0.1506 0.047 Uiso 1 1 calc R . .
C36 C 0.95220(18) 0.39015(16) -0.17218(12) 0.0457(6) Uani 1 1 d . . .
H36 H 0.9691 0.4058 -0.2261 0.055 Uiso 1 1 calc R . .
C37 C 0.93043(18) 0.44983(15) -0.13898(13) 0.0482(6) Uani 1 1 d . . .
H37 H 0.9328 0.5061 -0.1700 0.058 Uiso 1 1 calc R . .
C38 C 0.90510(18) 0.42734(15) -0.06013(12) 0.0459(6) Uani 1 1 d . . .
H38 H 0.8907 0.4684 -0.0375 0.055 Uiso 1 1 calc R . .
C38A C 0.90077(17) 0.34489(14) -0.01410(11) 0.0366(5) Uani 1 1 d . . .
C39A C 0.89535(16) 0.20579(13) 0.08388(11) 0.0316(5) Uani 1 1 d . . .
B39 B 0.8784(2) 0.30009(16) 0.07681(13) 0.0372(6) Uani 1 1 d . . .
C310 C 0.6190(2) 0.36070(14) 0.04861(12) 0.0471(6) Uani 1 1 d . . .
H310 H 0.6339 0.3673 -0.0042 0.056 Uiso 1 1 calc R . .
C311 C 0.4884(2) 0.38381(15) 0.06891(14) 0.0592(7) Uani 1 1 d . . .
H311 H 0.4138 0.4064 0.0306 0.071 Uiso 1 1 calc R . .
C312 C 0.4666(2) 0.37384(15) 0.14561(13) 0.0533(7) Uani 1 1 d . . .
H312 H 0.3771 0.3905 0.1606 0.064 Uiso 1 1 calc R . .
C313 C 0.5752(2) 0.33979(13) 0.19976(12) 0.0442(6) Uani 1 1 d . . .
H313 H 0.5620 0.3316 0.2530 0.053 Uiso 1 1 calc R . .
C314 C 0.7029(2) 0.31778(12) 0.17618(12) 0.0366(5) Uani 1 1 d . . .
H314 H 0.7781 0.2936 0.2140 0.044 Uiso 1 1 calc R . .
N41 N 0.28052(14) 0.14040(10) -0.06537(9) 0.0320(4) Uani 1 1 d . . .
N42 N 0.24645(15) 0.13951(10) -0.12708(10) 0.0365(4) Uani 1 1 d . . .
N43 N 0.2032(2) 0.13718(14) -0.18324(11) 0.0803(7) Uani 1 1 d . . .
N44 N 0.41508(13) 0.15500(9) 0.03925(8) 0.0230(4) Uani 1 1 d . . .
C41 C 0.30571(18) 0.34316(12) -0.09260(10) 0.0316(5) Uani 1 1 d . . .
H41 H 0.2279 0.3334 -0.0613 0.038 Uiso 1 1 calc R . .
C42 C 0.32479(19) 0.42366(13) -0.13456(11) 0.0386(5) Uani 1 1 d . . .
H42 H 0.2600 0.4686 -0.1319 0.046 Uiso 1 1 calc R . .
C43 C 0.4382(2) 0.43875(13) -0.18037(12) 0.0400(5) Uani 1 1 d . . .
H43 H 0.4509 0.4941 -0.2088 0.048 Uiso 1 1 calc R . .
C44 C 0.53323(18) 0.37364(12) -0.18495(11) 0.0341(5) Uani 1 1 d . . .
H44 H 0.6110 0.3841 -0.2162 0.041 Uiso 1 1 calc R . .
C44A C 0.51349(17) 0.29322(12) -0.14340(10) 0.0264(5) Uani 1 1 d . . .
C44B C 0.59942(16) 0.21514(12) -0.14083(10) 0.0252(4) Uani 1 1 d . . .
C45 C 0.71381(17) 0.20579(12) -0.18447(10) 0.0298(5) Uani 1 1 d . . .
H45 H 0.7452 0.2528 -0.2210 0.036 Uiso 1 1 calc R . .
C46 C 0.78074(17) 0.12685(13) -0.17355(11) 0.0325(5) Uani 1 1 d . . .
H46 H 0.8595 0.1198 -0.2023 0.039 Uiso 1 1 calc R . .
C47 C 0.73416(17) 0.05820(13) -0.12119(11) 0.0319(5) Uani 1 1 d . . .
H47 H 0.7811 0.0044 -0.1141 0.038 Uiso 1 1 calc R . .
C48 C 0.61866(16) 0.06779(12) -0.07877(11) 0.0290(5) Uani 1 1 d . . .
H48 H 0.5868 0.0203 -0.0433 0.035 Uiso 1 1 calc R . .
C48A C 0.54933(16) 0.14604(11) -0.08775(10) 0.0243(4) Uani 1 1 d . . .
C49A C 0.39946(17) 0.27649(11) -0.09589(10) 0.0252(5) Uani 1 1 d . . .
B49 B 0.4098(2) 0.17792(14) -0.05309(12) 0.0263(5) Uani 1 1 d . . .
C410 C 0.29626(17) 0.16008(12) 0.07559(11) 0.0308(5) Uani 1 1 d . . .
H410 H 0.2107 0.1717 0.0465 0.037 Uiso 1 1 calc R . .
C411 C 0.29391(18) 0.14922(12) 0.15265(11) 0.0368(5) Uani 1 1 d . . .
H411 H 0.2079 0.1536 0.1764 0.044 Uiso 1 1 calc R . .
C412 C 0.41697(18) 0.13184(12) 0.19576(11) 0.0363(5) Uani 1 1 d . . .
H412 H 0.4179 0.1236 0.2496 0.044 Uiso 1 1 calc R . .
C413 C 0.53849(18) 0.12672(13) 0.15853(11) 0.0415(6) Uani 1 1 d . . .
H413 H 0.6251 0.1151 0.1867 0.050 Uiso 1 1 calc R . .
C414 C 0.53487(17) 0.13845(12) 0.08069(11) 0.0329(5) Uani 1 1 d . . .
H414 H 0.6197 0.1347 0.0557 0.039 Uiso 1 1 calc R . .

loop_
_atom_site_aniso_label
_atom_site_aniso_U_11
_atom_site_aniso_U_22
_atom_site_aniso_U_33
_atom_site_aniso_U_23
_atom_site_aniso_U_13
_atom_site_aniso_U_12
N11 0.0274(9) 0.0568(13) 0.0280(11) -0.0246(9) 0.0019(7) -0.0017(8)
N12 0.0325(10) 0.0403(12) 0.0269(11) -0.0096(9) -0.0010(8) 0.0102(7)
N13 0.0716(14) 0.118(2) 0.0318(13) -0.0276(13) 0.0018(11) 0.0414(12)
N14 0.0199(9) 0.0307(10) 0.0254(10) -0.0111(8) 0.0009(7) -0.0012(7)
C11 0.0259(11) 0.0387(14) 0.0269(12) -0.0140(10) -0.0004(8) 0.0001(9)
C12 0.0281(11) 0.0445(14) 0.0307(12) -0.0196(11) 0.0044(9) -0.0087(9)
C13 0.0237(11) 0.0567(16) 0.0241(12) -0.0185(11) 0.0026(9) -0.0107(10)
C14 0.0223(11) 0.0497(15) 0.0181(11) -0.0072(10) 0.0017(8) -0.0002(9)
C14A 0.0216(10) 0.0407(14) 0.0175(11) -0.0106(10) 0.0051(8) -0.0048(9)
C14B 0.0275(11) 0.0398(14) 0.0166(11) -0.0054(10) 0.0061(8) -0.0043(9)
C15 0.0369(12) 0.0432(16) 0.0331(13) -0.0013(11) 0.0032(9) -0.0071(11)
C16 0.0556(15) 0.0332(15) 0.0410(15) 0.0004(12) 0.0090(11) -0.0096(11)
C17 0.0526(14) 0.0408(16) 0.0366(14) -0.0106(12) 0.0139(11) -0.0198(11)
C18 0.0366(12) 0.0442(15) 0.0236(12) -0.0094(11) 0.0087(9) -0.0107(10)
C18A 0.0271(11) 0.0360(13) 0.0219(12) -0.0106(10) 0.0085(8) -0.0084(9)
C19A 0.0229(11) 0.0350(14) 0.0199(11) -0.0125(10) 0.0037(8) -0.0016(9)
B19 0.0237(12) 0.0401(16) 0.0227(13) -0.0147(11) 0.0022(9) -0.0024(10)
C110 0.0220(11) 0.0407(14) 0.0283(13) -0.0129(10) 0.0000(9) -0.0067(9)
C111 0.0315(12) 0.0532(16) 0.0233(12) -0.0127(11) 0.0044(9) -0.0101(10)
C112 0.0337(12) 0.0531(16) 0.0215(12) -0.0153(11) 0.0011(9) -0.0047(10)
C113 0.0301(12) 0.0559(16) 0.0297(13) -0.0230(11) -0.0013(9) -0.0067(10)
C114 0.0234(11) 0.0471(14) 0.0308(13) -0.0190(11) 0.0010(9) -0.0081(9)
N21 0.0460(12) 0.0819(16) 0.0454(13) -0.0378(12) 0.0004(9) 0.0178(11)
N22 0.0411(13) 0.0556(14) 0.0602(14) -0.0369(12) 0.0152(10) -0.0103(10)
N23 0.0401(13) 0.115(2) 0.104(2) -0.0510(16) 0.0075(12) 0.0174(13)
N24 0.0408(10) 0.0298(11) 0.0259(10) -0.0156(8) 0.0016(8) 0.0001(7)
C21 0.0334(12) 0.0476(15) 0.0227(12) -0.0143(11) 0.0066(9) -0.0166(10)
C22 0.0425(12) 0.0365(14) 0.0234(12) -0.0032(10) -0.0007(9) -0.0174(10)
C23 0.0405(12) 0.0316(13) 0.0317(13) -0.0106(11) 0.0002(9) -0.0146(9)
C24 0.0275(11) 0.0359(14) 0.0237(12) -0.0120(10) 0.0015(8) -0.0092(9)
C24A 0.0164(10) 0.0341(13) 0.0244(12) -0.0131(10) 0.0027(8) -0.0030(8)
C24B 0.0193(10) 0.0338(13) 0.0264(12) -0.0145(10) 0.0027(8) -0.0005(8)
C25 0.0256(11) 0.0316(13) 0.0290(12) -0.0129(10) -0.0011(8) -0.0022(9)
C26 0.0352(12) 0.0355(14) 0.0315(13) -0.0091(11) -0.0060(9) 0.0000(10)
C27 0.0479(13) 0.0316(14) 0.0418(15) -0.0086(11) -0.0101(10) 0.0068(10)
C28 0.0544(14) 0.0355(15) 0.0473(15) -0.0234(12) -0.0094(11) 0.0085(11)
C28A 0.0312(12) 0.0325(14) 0.0332(13) -0.0156(11) -0.0008(9) 0.0051(9)
C29A 0.0189(10) 0.0379(14) 0.0238(12) -0.0120(10) 0.0056(8) -0.0082(8)
B29 0.0315(14) 0.0466(18) 0.0343(15) -0.0235(13) 0.0024(11) -0.0003(11)
C210 0.0436(13) 0.0411(15) 0.0280(13) -0.0176(11) 0.0029(10) -0.0035(10)
C211 0.0461(14) 0.0517(16) 0.0350(14) -0.0226(12) 0.0093(10) -0.0114(11)
C212 0.0443(13) 0.0431(15) 0.0395(15) -0.0218(12) 0.0014(11) -0.0087(10)
C213 0.0569(14) 0.0381(14) 0.0282(13) -0.0165(11) -0.0024(11) -0.0109(11)
C214 0.0499(13) 0.0350(14) 0.0276(13) -0.0155(10) 0.0044(10) -0.0105(10)
N31 0.0440(12) 0.0862(17) 0.0365(12) -0.0256(11) 0.0046(9) -0.0318(11)
N32 0.0412(12) 0.0405(13) 0.0456(13) -0.0217(10) -0.0044(10) -0.0069(9)
N33 0.0616(15) 0.119(2) 0.0874(19) -0.0481(16) 0.0118(13) -0.0506(14)
N34 0.0367(10) 0.0440(12) 0.0271(10) -0.0175(9) 0.0021(8) -0.0098(8)
C31 0.0234(11) 0.0540(16) 0.0216(12) -0.0130(11) 0.0010(8) 0.0015(9)
C32 0.0292(11) 0.0510(16) 0.0228(12) -0.0080(11) 0.0006(9) 0.0067(10)
C33 0.0311(12) 0.0500(16) 0.0327(14) -0.0157(12) -0.0016(9) 0.0061(10)
C34 0.0269(11) 0.0567(16) 0.0205(12) -0.0148(12) 0.0024(8) -0.0012(10)
C34A 0.0165(10) 0.0520(15) 0.0217(12) -0.0128(11) 0.0010(8) -0.0050(9)
C34B 0.0198(10) 0.0544(16) 0.0232(12) -0.0140(11) 0.0002(8) -0.0082(9)
C35 0.0299(12) 0.0622(18) 0.0247(13) -0.0148(12) 0.0019(9) -0.0105(10)
C36 0.0357(13) 0.0703(19) 0.0231(13) -0.0067(13) 0.0055(9) -0.0112(11)
C37 0.0438(14) 0.0559(18) 0.0345(15) -0.0040(13) 0.0025(10) -0.0084(11)
C38 0.0471(13) 0.0596(18) 0.0324(14) -0.0173(13) 0.0033(10) -0.0111(11)
C38A 0.0292(12) 0.0499(16) 0.0289(13) -0.0107(12) 0.0016(9) -0.0105(10)
C39A 0.0184(10) 0.0523(15) 0.0236(12) -0.0137(11) -0.0010(8) -0.0044(9)
B39 0.0289(13) 0.0601(19) 0.0259(14) -0.0175(13) 0.0022(10) -0.0130(12)
C310 0.0360(13) 0.0792(19) 0.0310(13) -0.0267(13) -0.0017(10) -0.0075(11)
C311 0.0365(14) 0.103(2) 0.0415(16) -0.0344(15) -0.0043(11) 0.0003(12)
C312 0.0382(14) 0.083(2) 0.0493(16) -0.0391(14) 0.0059(11) -0.0048(12)
C313 0.0470(14) 0.0582(17) 0.0345(14) -0.0247(12) 0.0088(11) -0.0105(11)
C314 0.0456(13) 0.0416(14) 0.0264(13) -0.0166(11) 0.0039(10) -0.0078(10)
N41 0.0291(9) 0.0470(12) 0.0256(10) -0.0181(9) 0.0034(7) -0.0111(7)
N42 0.0433(11) 0.0405(12) 0.0254(11) -0.0062(9) 0.0035(8) -0.0209(8)
N43 0.1134(17) 0.115(2) 0.0271(13) -0.0192(13) 0.0020(11) -0.0793(14)
N44 0.0191(8) 0.0270(10) 0.0223(9) -0.0081(8) 0.0010(7) -0.0041(6)
C41 0.0329(12) 0.0362(14) 0.0226(12) -0.0086(10) -0.0007(8) -0.0015(9)
C42 0.0475(13) 0.0325(14) 0.0309(13) -0.0088(11) -0.0003(10) 0.0013(10)
C43 0.0550(14) 0.0285(14) 0.0300(13) -0.0023(11) -0.0003(10) -0.0085(11)
C44 0.0381(12) 0.0352(14) 0.0275(12) -0.0076(10) 0.0051(9) -0.0112(10)
C44A 0.0284(11) 0.0343(14) 0.0160(11) -0.0068(10) -0.0011(8) -0.0099(9)
C44B 0.0218(10) 0.0360(13) 0.0205(11) -0.0125(10) -0.0015(8) -0.0069(9)
C45 0.0259(11) 0.0445(15) 0.0198(11) -0.0102(10) 0.0015(8) -0.0119(9)
C46 0.0240(11) 0.0536(16) 0.0248(12) -0.0209(11) 0.0021(8) -0.0043(10)
C47 0.0260(11) 0.0395(14) 0.0312(13) -0.0155(11) 0.0002(9) -0.0014(9)
C48 0.0269(11) 0.0329(13) 0.0273(12) -0.0105(10) 0.0039(8) -0.0063(9)
C48A 0.0249(10) 0.0298(13) 0.0192(11) -0.0094(9) -0.0005(8) -0.0064(9)
C49A 0.0252(11) 0.0322(13) 0.0185(11) -0.0099(9) -0.0033(8) -0.0034(9)
B49 0.0234(12) 0.0347(15) 0.0216(13) -0.0104(11) 0.0009(9) -0.0068(10)
C410 0.0224(11) 0.0441(14) 0.0269(13) -0.0148(10) 0.0039(9) -0.0042(9)
C411 0.0269(12) 0.0602(16) 0.0294(13) -0.0231(11) 0.0088(9) -0.0082(10)
C412 0.0331(12) 0.0531(15) 0.0232(12) -0.0142(11) 0.0031(9) -0.0075(10)
C413 0.0270(12) 0.0704(17) 0.0247(13) -0.0160(11) -0.0003(9) -0.0047(10)
C414 0.0195(11) 0.0523(15) 0.0253(12) -0.0121(11) 0.0041(8) -0.0060(9)

loop_
_atom_type_symbol
_atom_type_description
_atom_type_scat_dispersion_real
_atom_type_scat_dispersion_imag
_atom_type_scat_source
C C 0.0033 0.0016 'International Tables Vol C Tables 4.2.6.8 and 6.1.1.4'
H H 0.0000 0.0000 'International Tables Vol C Tables 4.2.6.8 and 6.1.1.4'
B B 0.0013 0.0007 'International Tables Vol C Tables 4.2.6.8 and 6.1.1.4'
N N 0.0061 0.0033 'International Tables Vol C Tables 4.2.6.8 and 6.1.1.4'

loop_
_geom_angle_atom_site_label_1
_geom_angle_atom_site_label_2
_geom_angle_atom_site_label_3
_geom_angle
_geom_angle_site_symmetry_1
_geom_angle_site_symmetry_3
_geom_angle_publ_flag
N12 N11 B19 122.54(15) . . ?
N13 N12 N11 174.63(19) . . ?
C110 N14 C114 118.69(16) . . ?
C110 N14 B19 122.29(14) . . ?
C114 N14 B19 118.74(15) . . ?
C19A C11 C12 121.42(17) . . ?
C13 C12 C11 119.59(19) . . ?
C12 C13 C14 120.74(17) . . ?
C13 C14 C14A 119.22(17) . . ?
C14 C14A C19A 121.33(18) . . ?
C14 C14A C14B 128.05(17) . . ?
C19A C14A C14B 110.60(15) . . ?
C15 C14B C18A 120.28(18) . . ?
C15 C14B C14A 128.52(17) . . ?
C18A C14B C14A 111.20(16) . . ?
C16 C15 C14B 119.60(18) . . ?
C15 C16 C17 120.8(2) . . ?
C18 C17 C16 119.6(2) . . ?
C17 C18 C18A 120.84(18) . . ?
C18 C18A C14B 118.77(18) . . ?
C18 C18A B19 132.84(17) . . ?
C14B C18A B19 108.33(16) . . ?
C11 C19A C14A 117.67(16) . . ?
C11 C19A B19 133.49(16) . . ?
C14A C19A B19 108.69(16) . . ?
N11 B19 N14 101.52(13) . . ?
N11 B19 C19A 114.77(16) . . ?
N14 B19 C19A 115.18(16) . . ?
N11 B19 C18A 116.58(16) . . ?
N14 B19 C18A 108.28(15) . . ?
C19A B19 C18A 100.97(14) . . ?
N14 C110 C111 121.46(17) . . ?
C110 C111 C112 119.91(18) . . ?
C111 C112 C113 118.57(19) . . ?
C114 C113 C112 119.37(17) . . ?
N14 C114 C113 122.00(18) . . ?
N22 N21 B29 119.99(17) . . ?
N23 N22 N21 175.9(2) . . ?
C214 N24 C210 118.41(17) . . ?
C214 N24 B29 119.70(17) . . ?
C210 N24 B29 121.63(16) . . ?
C22 C21 C29A 120.80(19) . . ?
C21 C22 C23 120.26(19) . . ?
C24 C23 C22 120.25(19) . . ?
C24A C24 C23 119.16(18) . . ?
C24 C24A C29A 121.34(17) . . ?
C24 C24A C24B 128.10(17) . . ?
C29A C24A C24B 110.54(17) . . ?
C25 C24B C28A 121.60(18) . . ?
C25 C24B C24A 127.71(18) . . ?
C28A C24B C24A 110.68(16) . . ?
C26 C25 C24B 118.92(18) . . ?
C27 C26 C25 120.71(19) . . ?
C26 C27 C28 120.5(2) . . ?
C27 C28 C28A 120.4(2) . . ?
C28 C28A C24B 117.82(18) . . ?
C28 C28A B29 133.47(19) . . ?
C24B C28A B29 108.58(17) . . ?
C21 C29A C24A 118.14(18) . . ?
C21 C29A B29 132.90(18) . . ?
C24A C29A B29 108.93(16) . . ?
N21 B29 C29A 114.16(18) . . ?
N21 B29 C28A 115.76(16) . . ?
C29A B29 C28A 101.12(16) . . ?
N21 B29 N24 103.58(16) . . ?
C29A B29 N24 108.98(14) . . ?
C28A B29 N24 113.43(17) . . ?
N24 C210 C211 121.87(18) . . ?
C210 C211 C212 119.2(2) . . ?
C213 C212 C211 119.15(19) . . ?
C212 C213 C214 119.06(19) . . ?
N24 C214 C213 122.25(19) . . ?
N32 N31 B39 118.05(18) . . ?
N33 N32 N31 176.3(2) . . ?
C310 N34 C314 118.67(17) . . ?
C310 N34 B39 120.91(17) . . ?
C314 N34 B39 120.32(15) . . ?
C39A C31 C32 120.7(2) . . ?
C33 C32 C31 120.2(2) . . ?
C32 C33 C34 119.9(2) . . ?
C34A C34 C33 119.6(2) . . ?
C34 C34A C39A 121.03(19) . . ?
C34 C34A C34B 128.01(19) . . ?
C39A C34A C34B 110.96(19) . . ?
C35 C34B C38A 121.3(2) . . ?
C35 C34B C34A 128.5(2) . . ?
C38A C34B C34A 110.20(18) . . ?
C36 C35 C34B 119.1(2) . . ?
C37 C36 C35 120.7(2) . . ?
C36 C37 C38 119.9(2) . . ?
C37 C38 C38A 120.5(2) . . ?
C38 C38A C34B 118.46(19) . . ?
C38 C38A B39 132.2(2) . . ?
C34B C38A B39 109.36(19) . . ?
C31 C39A C34A 118.6(2) . . ?
C31 C39A B39 132.86(19) . . ?
C34A C39A B39 108.59(18) . . ?
N31 B39 C39A 114.57(17) . . ?
N31 B39 C38A 115.99(17) . . ?
C39A B39 C38A 100.83(17) . . ?
N31 B39 N34 102.68(17) . . ?
C39A B39 N34 110.20(16) . . ?
C38A B39 N34 112.90(16) . . ?
N34 C310 C311 121.6(2) . . ?
C310 C311 C312 119.21(19) . . ?
C313 C312 C311 119.2(2) . . ?
C314 C313 C312 119.0(2) . . ?
N34 C314 C313 122.29(18) . . ?
N42 N41 B49 122.68(16) . . ?
N43 N42 N41 174.0(2) . . ?
C414 N44 C410 118.31(16) . . ?
C414 N44 B49 121.80(14) . . ?
C410 N44 B49 119.57(14) . . ?
C42 C41 C49A 120.68(18) . . ?
C41 C42 C43 120.20(19) . . ?
C44 C43 C42 120.46(19) . . ?
C44A C44 C43 119.28(18) . . ?
C44 C44A C49A 121.18(17) . . ?
C44 C44A C44B 128.40(17) . . ?
C49A C44A C44B 110.42(16) . . ?
C45 C44B C48A 121.30(18) . . ?
C45 C44B C44A 127.66(18) . . ?
C48A C44B C44A 111.02(16) . . ?
C46 C45 C44B 118.90(18) . . ?
C47 C46 C45 120.74(18) . . ?
C46 C47 C48 120.16(18) . . ?
C48A C48 C47 120.77(18) . . ?
C48 C48A C44B 118.12(17) . . ?
C48 C48A B49 133.05(17) . . ?
C44B C48A B49 108.69(16) . . ?
C41 C49A C44A 118.20(18) . . ?
C41 C49A B49 132.81(17) . . ?
C44A C49A B49 108.96(15) . . ?
N41 B49 N44 101.53(14) . . ?
N41 B49 C49A 116.12(14) . . ?
N44 B49 C49A 109.10(15) . . ?
N41 B49 C48A 114.20(16) . . ?
N44 B49 C48A 115.68(14) . . ?
C49A B49 C48A 100.76(15) . . ?
N44 C410 C411 122.47(16) . . ?
C410 C411 C412 119.51(17) . . ?
C413 C412 C411 117.99(19) . . ?
C414 C413 C412 120.09(17) . . ?
N44 C414 C413 121.62(17) . . ?

loop_
_geom_bond_atom_site_label_1
_geom_bond_atom_site_label_2
_geom_bond_distance
_geom_bond_site_symmetry_2
_geom_bond_publ_flag
N11 N12 1.187(2) . ?
N11 B19 1.563(2) . ?
N12 N13 1.134(2) . ?
N14 C110 1.344(2) . ?
N14 C114 1.3489(19) . ?
N14 B19 1.605(2) . ?
C11 C19A 1.389(2) . ?
C11 C12 1.392(2) . ?
C12 C13 1.382(2) . ?
C13 C14 1.386(3) . ?
C14 C14A 1.389(2) . ?
C14A C19A 1.411(2) . ?
C14A C14B 1.476(3) . ?
C14B C15 1.394(3) . ?
C14B C18A 1.408(2) . ?
C15 C16 1.377(3) . ?
C16 C17 1.389(2) . ?
C17 C18 1.386(3) . ?
C18 C18A 1.387(2) . ?
C18A B19 1.611(3) . ?
C19A B19 1.609(3) . ?
C110 C111 1.371(2) . ?
C111 C112 1.375(2) . ?
C112 C113 1.379(2) . ?
C113 C114 1.367(2) . ?
N21 N22 1.201(2) . ?
N21 B29 1.559(3) . ?
N22 N23 1.136(2) . ?
N24 C214 1.344(2) . ?
N24 C210 1.344(2) . ?
N24 B29 1.619(2) . ?
C21 C22 1.380(2) . ?
C21 C29A 1.385(2) . ?
C22 C23 1.388(2) . ?
C23 C24 1.384(2) . ?
C24 C24A 1.381(2) . ?
C24A C29A 1.409(2) . ?
C24A C24B 1.485(2) . ?
C24B C25 1.387(2) . ?
C24B C28A 1.406(2) . ?
C25 C26 1.384(2) . ?
C26 C27 1.372(3) . ?
C27 C28 1.391(3) . ?
C28 C28A 1.394(3) . ?
C28A B29 1.610(3) . ?
C29A B29 1.598(3) . ?
C210 C211 1.373(2) . ?
C211 C212 1.378(3) . ?
C212 C213 1.371(3) . ?
C213 C214 1.374(2) . ?
N31 N32 1.185(2) . ?
N31 B39 1.563(3) . ?
N32 N33 1.136(2) . ?
N34 C310 1.338(2) . ?
N34 C314 1.343(2) . ?
N34 B39 1.614(3) . ?
C31 C39A 1.383(3) . ?
C31 C32 1.389(3) . ?
C32 C33 1.390(3) . ?
C33 C34 1.391(3) . ?
C34 C34A 1.382(3) . ?
C34A C39A 1.408(2) . ?
C34A C34B 1.479(3) . ?
C34B C35 1.391(2) . ?
C34B C38A 1.399(3) . ?
C35 C36 1.385(3) . ?
C36 C37 1.385(3) . ?
C37 C38 1.392(3) . ?
C38 C38A 1.397(3) . ?
C38A B39 1.602(3) . ?
C39A B39 1.599(3) . ?
C310 C311 1.370(3) . ?
C311 C312 1.379(3) . ?
C312 C313 1.366(2) . ?
C313 C314 1.365(2) . ?
N41 N42 1.193(2) . ?
N41 B49 1.564(2) . ?
N42 N43 1.137(2) . ?
N44 C414 1.3354(18) . ?
N44 C410 1.343(2) . ?
N44 B49 1.600(2) . ?
C41 C42 1.386(3) . ?
C41 C49A 1.393(2) . ?
C42 C43 1.388(3) . ?
C43 C44 1.387(2) . ?
C44 C44A 1.386(2) . ?
C44A C49A 1.412(2) . ?
C44A C44B 1.481(2) . ?
C44B C45 1.396(2) . ?
C44B C48A 1.409(2) . ?
C45 C46 1.385(2) . ?
C46 C47 1.383(2) . ?
C47 C48 1.392(2) . ?
C48 C48A 1.390(2) . ?
C48A B49 1.611(3) . ?
C49A B49 1.610(3) . ?
C410 C411 1.363(2) . ?
C411 C412 1.376(2) . ?
C412 C413 1.374(2) . ?
C413 C414 1.373(2) . ?

loop_
_geom_torsion_atom_site_label_1
_geom_torsion_atom_site_label_2
_geom_torsion_atom_site_label_3
_geom_torsion_atom_site_label_4
_geom_torsion
_geom_torsion_site_symmetry_1
_geom_torsion_site_symmetry_2
_geom_torsion_site_symmetry_3
_geom_torsion_site_symmetry_4
_geom_torsion_publ_flag
B19 N11 N12 N13 -165(3) . . . . ?
C19A C11 C12 C13 -1.1(3) . . . . ?
C11 C12 C13 C14 0.6(3) . . . . ?
C12 C13 C14 C14A 0.8(3) . . . . ?
C13 C14 C14A C19A -1.9(3) . . . . ?
C13 C14 C14A C14B -179.73(17) . . . . ?
C14 C14A C14B C15 -7.8(3) . . . . ?
C19A C14A C14B C15 174.18(18) . . . . ?
C14 C14A C14B C18A 173.00(18) . . . . ?
C19A C14A C14B C18A -5.0(2) . . . . ?
C18A C14B C15 C16 -1.4(3) . . . . ?
C14A C14B C15 C16 179.40(19) . . . . ?
C14B C15 C16 C17 -0.7(3) . . . . ?
C15 C16 C17 C18 1.6(3) . . . . ?
C16 C17 C18 C18A -0.3(3) . . . . ?
C17 C18 C18A C14B -1.8(3) . . . . ?
C17 C18 C18A B19 175.27(19) . . . . ?
C15 C14B C18A C18 2.7(3) . . . . ?
C14A C14B C18A C18 -178.01(16) . . . . ?
C15 C14B C18A B19 -175.07(17) . . . . ?
C14A C14B C18A B19 4.2(2) . . . . ?
C12 C11 C19A C14A 0.1(3) . . . . ?
C12 C11 C19A B19 174.98(19) . . . . ?
C14 C14A C19A C11 1.4(3) . . . . ?
C14B C14A C19A C11 179.61(15) . . . . ?
C14 C14A C19A B19 -174.69(16) . . . . ?
C14B C14A C19A B19 3.5(2) . . . . ?
N12 N11 B19 N14 -174.53(18) . . . . ?
N12 N11 B19 C19A -49.6(3) . . . . ?
N12 N11 B19 C18A 68.1(2) . . . . ?
C110 N14 B19 N11 142.71(16) . . . . ?
C114 N14 B19 N11 -43.5(2) . . . . ?
C110 N14 B19 C19A 18.1(2) . . . . ?
C114 N14 B19 C19A -168.14(16) . . . . ?
C110 N14 B19 C18A -94.04(19) . . . . ?
C114 N14 B19 C18A 79.73(18) . . . . ?
C11 C19A B19 N11 -50.0(3) . . . . ?
C14A C19A B19 N11 125.28(17) . . . . ?
C11 C19A B19 N14 67.4(3) . . . . ?
C14A C19A B19 N14 -117.34(17) . . . . ?
C11 C19A B19 C18A -176.21(19) . . . . ?
C14A C19A B19 C18A -0.97(19) . . . . ?
C18 C18A B19 N11 55.7(3) . . . . ?
C14B C18A B19 N11 -127.01(17) . . . . ?
C18 C18A B19 N14 -58.0(3) . . . . ?
C14B C18A B19 N14 119.38(16) . . . . ?
C18 C18A B19 C19A -179.31(19) . . . . ?
C14B C18A B19 C19A -1.98(18) . . . . ?
C114 N14 C110 C111 0.4(3) . . . . ?
B19 N14 C110 C111 174.13(18) . . . . ?
N14 C110 C111 C112 -0.3(3) . . . . ?
C110 C111 C112 C113 -0.1(3) . . . . ?
C111 C112 C113 C114 0.4(3) . . . . ?
C110 N14 C114 C113 0.0(3) . . . . ?
B19 N14 C114 C113 -174.02(19) . . . . ?
C112 C113 C114 N14 -0.4(3) . . . . ?
B29 N21 N22 N23 -165(3) . . . . ?
C29A C21 C22 C23 0.6(3) . . . . ?
C21 C22 C23 C24 1.3(3) . . . . ?
C22 C23 C24 C24A -1.4(3) . . . . ?
C23 C24 C24A C29A -0.3(2) . . . . ?
C23 C24 C24A C24B -178.49(16) . . . . ?
C24 C24A C24B C25 -6.6(3) . . . . ?
C29A C24A C24B C25 175.04(16) . . . . ?
C24 C24A C24B C28A 174.28(16) . . . . ?
C29A C24A C24B C28A -4.1(2) . . . . ?
C28A C24B C25 C26 -1.8(3) . . . . ?
C24A C24B C25 C26 179.15(16) . . . . ?
C24B C25 C26 C27 1.3(3) . . . . ?
C25 C26 C27 C28 -0.2(3) . . . . ?
C26 C27 C28 C28A -0.5(3) . . . . ?
C27 C28 C28A C24B 0.0(3) . . . . ?
C27 C28 C28A B29 175.35(19) . . . . ?
C25 C24B C28A C28 1.1(3) . . . . ?
C24A C24B C28A C28 -179.68(16) . . . . ?
C25 C24B C28A B29 -175.28(16) . . . . ?
C24A C24B C28A B29 3.90(19) . . . . ?
C22 C21 C29A C24A -2.3(2) . . . . ?
C22 C21 C29A B29 175.45(18) . . . . ?
C24 C24A C29A C21 2.1(2) . . . . ?
C24B C24A C29A C21 -179.41(14) . . . . ?
C24 C24A C29A B29 -176.12(15) . . . . ?
C24B C24A C29A B29 2.36(19) . . . . ?
N22 N21 B29 C29A 112.2(2) . . . . ?
N22 N21 B29 C28A -4.7(3) . . . . ?
N22 N21 B29 N24 -129.5(2) . . . . ?
C21 C29A B29 N21 57.1(3) . . . . ?
C24A C29A B29 N21 -125.08(17) . . . . ?
C21 C29A B29 C28A -177.94(17) . . . . ?
C24A C29A B29 C28A -0.08(19) . . . . ?
C21 C29A B29 N24 -58.2(3) . . . . ?
C24A C29A B29 N24 119.67(16) . . . . ?
C28 C28A B29 N21 -54.1(3) . . . . ?
C24B C28A B29 N21 121.58(19) . . . . ?
C28 C28A B29 C29A -178.0(2) . . . . ?
C24B C28A B29 C29A -2.34(19) . . . . ?
C28 C28A B29 N24 65.5(3) . . . . ?
C24B C28A B29 N24 -118.86(17) . . . . ?
C214 N24 B29 N21 -36.5(2) . . . . ?
C210 N24 B29 N21 149.44(17) . . . . ?
C214 N24 B29 C29A 85.4(2) . . . . ?
C210 N24 B29 C29A -88.7(2) . . . . ?
C214 N24 B29 C28A -162.82(17) . . . . ?
C210 N24 B29 C28A 23.1(2) . . . . ?
C214 N24 C210 C211 0.9(3) . . . . ?
B29 N24 C210 C211 175.04(18) . . . . ?
N24 C210 C211 C212 -0.5(3) . . . . ?
C210 C211 C212 C213 -0.1(3) . . . . ?
C211 C212 C213 C214 0.3(3) . . . . ?
C210 N24 C214 C213 -0.7(3) . . . . ?
B29 N24 C214 C213 -174.98(18) . . . . ?
C212 C213 C214 N24 0.1(3) . . . . ?
B39 N31 N32 N33 -167(4) . . . . ?
C39A C31 C32 C33 0.6(3) . . . . ?
C31 C32 C33 C34 1.8(3) . . . . ?
C32 C33 C34 C34A -2.0(2) . . . . ?
C33 C34 C34A C39A -0.2(2) . . . . ?
C33 C34 C34A C34B -179.81(15) . . . . ?
C34 C34A C34B C35 -3.5(3) . . . . ?
C39A C34A C34B C35 176.84(16) . . . . ?
C34 C34A C34B C38A 177.35(16) . . . . ?
C39A C34A C34B C38A -2.33(19) . . . . ?
C38A C34B C35 C36 -0.4(2) . . . . ?
C34A C34B C35 C36 -179.44(16) . . . . ?
C34B C35 C36 C37 0.6(3) . . . . ?
C35 C36 C37 C38 -0.2(3) . . . . ?
C36 C37 C38 C38A -0.3(3) . . . . ?
C37 C38 C38A C34B 0.5(3) . . . . ?
C37 C38 C38A B39 178.15(17) . . . . ?
C35 C34B C38A C38 -0.2(2) . . . . ?
C34A C34B C38A C38 179.06(14) . . . . ?
C35 C34B C38A B39 -178.32(14) . . . . ?
C34A C34B C38A B39 0.91(19) . . . . ?
C32 C31 C39A C34A -2.8(2) . . . . ?
C32 C31 C39A B39 176.70(17) . . . . ?
C34 C34A C39A C31 2.6(2) . . . . ?
C34B C34A C39A C31 -177.73(14) . . . . ?
C34 C34A C39A B39 -177.02(15) . . . . ?
C34B C34A C39A B39 2.68(18) . . . . ?
N32 N31 B39 C39A 98.5(2) . . . . ?
N32 N31 B39 C38A -18.4(3) . . . . ?
N32 N31 B39 N34 -142.1(2) . . . . ?
C31 C39A B39 N31 53.2(3) . . . . ?
C34A C39A B39 N31 -127.29(17) . . . . ?
C31 C39A B39 C38A 178.52(17) . . . . ?
C34A C39A B39 C38A -1.98(18) . . . . ?
C31 C39A B39 N34 -62.0(2) . . . . ?
C34A C39A B39 N34 117.53(16) . . . . ?
C38 C38A B39 N31 -52.9(3) . . . . ?
C34B C38A B39 N31 124.95(19) . . . . ?
C38 C38A B39 C39A -177.20(17) . . . . ?
C34B C38A B39 C39A 0.61(18) . . . . ?
C38 C38A B39 N34 65.3(3) . . . . ?
C34B C38A B39 N34 -116.94(18) . . . . ?
C310 N34 B39 N31 149.04(18) . . . . ?
C314 N34 B39 N31 -34.5(2) . . . . ?
C310 N34 B39 C39A -88.5(2) . . . . ?
C314 N34 B39 C39A 88.0(2) . . . . ?
C310 N34 B39 C38A 23.4(3) . . . . ?
C314 N34 B39 C38A -160.10(18) . . . . ?
C314 N34 C310 C311 1.9(3) . . . . ?
B39 N34 C310 C311 178.5(2) . . . . ?
N34 C310 C311 C312 -0.3(4) . . . . ?
C310 C311 C312 C313 -1.2(4) . . . . ?
C311 C312 C313 C314 1.1(3) . . . . ?
C310 N34 C314 C313 -2.1(3) . . . . ?
B39 N34 C314 C313 -178.65(19) . . . . ?
C312 C313 C314 N34 0.6(3) . . . . ?
B49 N41 N42 N43 -165(2) . . . . ?
C49A C41 C42 C43 -0.2(3) . . . . ?
C41 C42 C43 C44 0.3(3) . . . . ?
C42 C43 C44 C44A 0.2(3) . . . . ?
C43 C44 C44A C49A -0.8(3) . . . . ?
C43 C44 C44A C44B 178.79(16) . . . . ?
C44 C44A C44B C45 -5.2(3) . . . . ?
C49A C44A C44B C45 174.38(16) . . . . ?
C44 C44A C44B C48A 176.35(17) . . . . ?
C49A C44A C44B C48A -4.07(19) . . . . ?
C48A C44B C45 C46 -1.6(2) . . . . ?
C44A C44B C45 C46 -179.92(15) . . . . ?
C44B C45 C46 C47 0.9(3) . . . . ?
C45 C46 C47 C48 0.1(3) . . . . ?
C46 C47 C48 C48A -0.6(3) . . . . ?
C47 C48 C48A C44B -0.1(2) . . . . ?
C47 C48 C48A B49 175.04(17) . . . . ?
C45 C44B C48A C48 1.2(2) . . . . ?
C44A C44B C48A C48 179.75(14) . . . . ?
C45 C44B C48A B49 -175.05(15) . . . . ?
C44A C44B C48A B49 3.51(19) . . . . ?
C42 C41 C49A C44A -0.4(3) . . . . ?
C42 C41 C49A B49 177.66(17) . . . . ?
C44 C44A C49A C41 0.9(2) . . . . ?
C44B C44A C49A C41 -178.76(14) . . . . ?
C44 C44A C49A B49 -177.63(15) . . . . ?
C44B C44A C49A B49 2.74(19) . . . . ?
N42 N41 B49 N44 -174.70(17) . . . . ?
N42 N41 B49 C49A 67.1(2) . . . . ?
N42 N41 B49 C48A -49.5(2) . . . . ?
C414 N44 B49 N41 147.45(15) . . . . ?
C410 N44 B49 N41 -39.1(2) . . . . ?
C414 N44 B49 C49A -89.45(19) . . . . ?
C410 N44 B49 C49A 84.01(18) . . . . ?
C414 N44 B49 C48A 23.2(2) . . . . ?
C410 N44 B49 C48A -163.31(16) . . . . ?
C41 C49A B49 N41 57.3(3) . . . . ?
C44A C49A B49 N41 -124.55(17) . . . . ?
C41 C49A B49 N44 -56.7(2) . . . . ?
C44A C49A B49 N44 121.53(15) . . . . ?
C41 C49A B49 C48A -178.84(17) . . . . ?
C44A C49A B49 C48A -0.65(17) . . . . ?
C48 C48A B49 N41 -52.0(3) . . . . ?
C44B C48A B49 N41 123.47(17) . . . . ?
C48 C48A B49 N44 65.4(3) . . . . ?
C44B C48A B49 N44 -119.19(17) . . . . ?
C48 C48A B49 C49A -177.20(17) . . . . ?
C44B C48A B49 C49A -1.75(18) . . . . ?
C414 N44 C410 C411 0.2(3) . . . . ?
B49 N44 C410 C411 -173.50(19) . . . . ?
N44 C410 C411 C412 -0.4(3) . . . . ?
C410 C411 C412 C413 0.5(3) . . . . ?
C411 C412 C413 C414 -0.3(3) . . . . ?
C410 N44 C414 C413 0.0(3) . . . . ?
B49 N44 C414 C413 173.55(19) . . . . ?
C412 C413 C414 N44 0.0(3) . . . . ?
